data_4103051
loop_
_publ_author_name
'Heather R. Lucas'
'Gerald J. Meyer'
'Kenneth D. Karlin'

_publ_section_title
;
 CO and O2 Binding to Pseudo-tetradentate Ligand-Copper(I) Complexes with
 a Variable N-Donor Moiety: Kinetic/Thermodynamic Investigation Reveals
 Ligand-Induced Changes in Reaction Mechanism
;
_journal_name_full 'Journal of the American Chemical Society'
_journal_page_first 12927
_journal_page_last 12940
_journal_paper_doi 10.1021/ja104107q
_journal_volume 132
_journal_year 2010
_chemical_formula_moiety 'C22 H20 Cu N4, C24 B F20'
_chemical_formula_sum 'C46 H20 B Cu F20 N4'
_chemical_formula_weight 1083.01
_chemical_name_systematic
; 
 ? 
;
_space_group_IT_number 61
_symmetry_cell_setting orthorhombic
_symmetry_space_group_name_Hall '-P 2ac 2ab'
_symmetry_space_group_name_H-M 'P b c a'
_atom_sites_solution_hydrogens geom
_atom_sites_solution_primary direct
_atom_sites_solution_secondary difmap
_audit_creation_date
;
'Wed Jan 16 14:34:05 2008'
;
_audit_creation_method SHELXL-97
_cell_angle_alpha 90.00
_cell_angle_beta 90.00
_cell_angle_gamma 90.00
_cell_formula_units_Z 8
_cell_length_a 20.1276(2)
_cell_length_b 20.3135(2)
_cell_length_c 20.7405(2)
_cell_measurement_reflns_used 45558
_cell_measurement_temperature 110
_cell_measurement_theta_max 30.2623
_cell_measurement_theta_min 3.9204
_cell_volume 8480.00(14)
_computing_cell_refinement 'Oxford Diffraction CrysAlis RED'
_computing_data_collection 'Oxford Diffraction CrysAlis CCD'
_computing_data_reduction 'Oxford Diffraction CrysAlis RED'
_computing_molecular_graphics 'Sheldrick, G.M. (2000). SHELXTL v6.10.'
_computing_publication_material 'Sheldrick, G.M. (2000). SHELXTL v6.10.'
_computing_structure_refinement 'Sheldrick, G.M. (2000). SHELXTL v6.10.'
_computing_structure_solution 'Sheldrick, G.M. (2000). SHELXTL v6.10.'
_diffrn_ambient_temperature 110
_diffrn_detector_area_resol_mean 15.9890
_diffrn_measured_fraction_theta_full 0.996
_diffrn_measured_fraction_theta_max 0.996
_diffrn_measurement_details 'see scan set'
_diffrn_measurement_device Kappa
_diffrn_measurement_device_type Xcalibur3
_diffrn_measurement_method ' omega phi scans'
_diffrn_orient_matrix_UB_11 0.0329265492
_diffrn_orient_matrix_UB_12 -0.0062413677
_diffrn_orient_matrix_UB_13 0.0106590240
_diffrn_orient_matrix_UB_21 -0.0025186896
_diffrn_orient_matrix_UB_22 0.0265263934
_diffrn_orient_matrix_UB_23 0.0221507948
_diffrn_orient_matrix_UB_31 -0.0124250283
_diffrn_orient_matrix_UB_32 -0.0218741389
_diffrn_orient_matrix_UB_33 0.0237899889
_diffrn_radiation_monochromator graphite
_diffrn_radiation_source 'Enhance (Mo) X-ray Source'
_diffrn_radiation_type 'Mo K\a'
_diffrn_radiation_wavelength 0.71073
_diffrn_reflns_av_R_equivalents 0.0410
_diffrn_reflns_av_sigmaI/netI 0.0209
_diffrn_reflns_limit_h_max 26
_diffrn_reflns_limit_h_min -26
_diffrn_reflns_limit_k_max 27
_diffrn_reflns_limit_k_min -27
_diffrn_reflns_limit_l_max 27
_diffrn_reflns_limit_l_min -27
_diffrn_reflns_number 97989
_diffrn_reflns_resolution_max 0.75
_diffrn_reflns_theta_full 28.28
_diffrn_reflns_theta_max 28.28
_diffrn_reflns_theta_min 3.93
_diffrn_source_current 40
_diffrn_source_power 2
_diffrn_source_voltage 50
_diffrn_standards_interval_count 2
_diffrn_standards_interval_time 50
_exptl_absorpt_coefficient_mu 0.646
_exptl_absorpt_correction_T_max 0.902
_exptl_absorpt_correction_T_min 0.687
_exptl_absorpt_correction_type analytical
_exptl_absorpt_process_details
;
CrysAlis RED, Oxford Diffraction Ltd.,
Version 1.171.32.5 (release 08-05-2007 CrysAlis171 .NET)
(compiled May  8 2007,13:10:02)
Analytical numeric absorption correction using a multifaceted crystal
            model based on expressions derived by R.C. Clark & J.S. Reid.
(Clark, R. C. & Reid, J. S. (1995). Acta Cryst. A51, 887-897)
;
_exptl_crystal_colour 'pale green'
_exptl_crystal_density_diffrn 1.697
_exptl_crystal_density_method 'not measured'
_exptl_crystal_description prism
_exptl_crystal_F_000 4304
_exptl_crystal_size_max 0.7490
_exptl_crystal_size_mid 0.3925
_exptl_crystal_size_min 0.1980
_refine_diff_density_max 0.609
_refine_diff_density_min -0.651
_refine_diff_density_rms 0.078
_refine_ls_extinction_method none
_refine_ls_goodness_of_fit_ref 1.135
_refine_ls_hydrogen_treatment constr
_refine_ls_matrix_type full
_refine_ls_number_parameters 649
_refine_ls_number_reflns 10479
_refine_ls_number_restraints 0
_refine_ls_restrained_S_all 1.135
_refine_ls_R_factor_all 0.0660
_refine_ls_R_factor_gt 0.0400
_refine_ls_shift/su_max 0.002
_refine_ls_shift/su_mean 0.000
_refine_ls_structure_factor_coef Fsqd
_refine_ls_weighting_details 'calc w=1/[\s^2^(Fo^2^)+(0.0312P)^2^+12.6527P] where P=(Fo^2^+2Fc^2^)/3'
_refine_ls_weighting_scheme calc
_refine_ls_wR_factor_gt 0.0859
_refine_ls_wR_factor_ref 0.1060
_reflns_number_gt 7762
_reflns_number_total 10479
_reflns_threshold_expression >2sigma(I)
_cod_data_source_file ja104107q_si_002.cif
_cod_data_source_block BPQA
_cod_database_code 4103051
_audit_creation_method_reference
;
CrysAlis RED, Oxford Diffraction Ltd.,
Version 1.171.32.5 (release 08-05-2007 CrysAlis171 .NET)
(compiled May  8 2007,13:10:02)
;
_computing_data_collection_reference
;
CrysAlis CCD, Oxford Diffraction Ltd.,
Version 1.171.32.5 (release 08-05-2007 CrysAlis171 .NET)
(compiled May  8 2007,13:10:02)
;
_computing_cell_refinment_reference
;
CrysAlis RED, Oxford Diffraction Ltd.,
Version 1.171.32.5 (release 08-05-2007 CrysAlis171 .NET)
(compiled May  8 2007,13:10:02)
;
_computing_data_reduction_reference
;
CrysAlis RED, Oxford Diffraction Ltd.,
Version 1.171.32.5 (release 08-05-2007 CrysAlis171 .NET)
(compiled May  8 2007,13:10:02)
;
_cell_measurement_resolution_max 0.71
_jhu_your_name_here 'Dr. Amy A Sarjeant'
_jhu_your_lab_here 'NCB 240'
_jhu_your_phone_number_here x6-8569
_jhu_your_email_here xray@jhu.edu
_jhu_institutional_source 'Karlin Lab'
_jhu_submitting_scientist 'Heather Lucas'
_jhu_scientist_phone x6-6161
_jhu_scientist_email hlucas4@jhu.edu
_jhu_identifying_number x0418b
_jhu_xray_labbook II-105
_jhu_crystalization_labbook
;
;
_jhu_crystalization_solvent
;
;
_jhu_crystalization_method
;
;
_jhu_diffraction_detector_distance 50
_jhu_quality_factor 1

loop_
_symmetry_equiv_pos_as_xyz
'x, y, z'
'-x+1/2, -y, z+1/2'
'-x, y+1/2, -z+1/2'
'x+1/2, -y+1/2, -z'
'-x, -y, -z'
'x-1/2, y, -z-1/2'
'x, -y-1/2, z-1/2'
'-x-1/2, y-1/2, z'

loop_
_atom_site_label
_atom_site_type_symbol
_atom_site_fract_x
_atom_site_fract_y
_atom_site_fract_z
_atom_site_U_iso_or_equiv
_atom_site_adp_type
_atom_site_occupancy
_atom_site_symmetry_multiplicity
_atom_site_calc_flag
_atom_site_refinement_flags
Cu1 Cu 0.018932(15) 0.247995(14) 0.405680(13) 0.02362(8) Uani 1 1 d .
N1 N -0.04433(10) 0.26033(9) 0.47831(10) 0.0250(4) Uani 1 1 d .
N2 N 0.09026(10) 0.23182(9) 0.48350(9) 0.0239(4) Uani 1 1 d .
N3 N 0.08563(10) 0.31600(9) 0.37860(9) 0.0231(4) Uani 1 1 d .
N4 N 0.04734(9) 0.15674(9) 0.37992(9) 0.0209(4) Uani 1 1 d .
C1 C -0.10671(13) 0.28414(11) 0.47590(13) 0.0286(5) Uani 1 1 d .
H1A H -0.1252 0.2940 0.4349 0.034 Uiso 1 1 calc R
C2 C -0.14506(14) 0.29487(12) 0.52986(14) 0.0343(6) Uani 1 1 d .
H2A H -0.1892 0.3110 0.5260 0.041 Uiso 1 1 calc R
C3 C -0.11823(15) 0.28173(13) 0.58961(14) 0.0374(6) Uani 1 1 d .
H3A H -0.1434 0.2890 0.6277 0.045 Uiso 1 1 calc R
C4 C -0.05393(15) 0.25767(12) 0.59310(12) 0.0336(6) Uani 1 1 d .
H4A H -0.0341 0.2489 0.6338 0.040 Uiso 1 1 calc R
C5 C -0.01887(12) 0.24647(11) 0.53697(11) 0.0255(5) Uani 1 1 d .
C6 C 0.04901(13) 0.21372(12) 0.53871(11) 0.0280(5) Uani 1 1 d .
H6A H 0.0721 0.2265 0.5789 0.034 Uiso 1 1 calc R
H6B H 0.0431 0.1653 0.5393 0.034 Uiso 1 1 calc R
C7 C 0.12263(14) 0.29622(12) 0.48904(11) 0.0282(5) Uani 1 1 d .
H7A H 0.1660 0.2910 0.5109 0.034 Uiso 1 1 calc R
H7B H 0.0947 0.3258 0.5156 0.034 Uiso 1 1 calc R
C8 C 0.13324(13) 0.32691(11) 0.42305(11) 0.0240(5) Uani 1 1 d .
C9 C 0.18765(14) 0.36650(13) 0.41077(12) 0.0310(5) Uani 1 1 d .
H9A H 0.2209 0.3727 0.4427 0.037 Uiso 1 1 calc R
C10 C 0.19314(15) 0.39699(13) 0.35130(13) 0.0361(6) Uani 1 1 d .
H10A H 0.2297 0.4250 0.3422 0.043 Uiso 1 1 calc R
C11 C 0.14492(15) 0.38609(13) 0.30575(12) 0.0337(6) Uani 1 1 d .
H11A H 0.1478 0.4061 0.2645 0.040 Uiso 1 1 calc R
C12 C 0.09237(14) 0.34562(12) 0.32092(11) 0.0282(5) Uani 1 1 d .
H12A H 0.0592 0.3382 0.2891 0.034 Uiso 1 1 calc R
C13 C 0.13326(12) 0.17911(12) 0.45995(12) 0.0273(5) Uani 1 1 d .
H13A H 0.1500 0.1535 0.4971 0.033 Uiso 1 1 calc R
H13B H 0.1720 0.1988 0.4378 0.033 Uiso 1 1 calc R
C14 C 0.09760(11) 0.13283(11) 0.41364(11) 0.0217(4) Uani 1 1 d .
C15 C 0.12080(11) 0.06787(11) 0.40669(11) 0.0228(4) Uani 1 1 d .
H15A H 0.1562 0.0522 0.4328 0.027 Uiso 1 1 calc R
C16 C 0.09191(12) 0.02741(12) 0.36204(11) 0.0248(5) Uani 1 1 d .
H16A H 0.1068 -0.0167 0.3573 0.030 Uiso 1 1 calc R
C17 C 0.03982(11) 0.05166(11) 0.32305(11) 0.0213(4) Uani 1 1 d .
C18 C 0.00837(13) 0.01400(12) 0.27439(11) 0.0274(5) Uani 1 1 d .
H18A H 0.0230 -0.0296 0.2661 0.033 Uiso 1 1 calc R
C19 C -0.04273(14) 0.03973(13) 0.23928(12) 0.0315(5) Uani 1 1 d .
H19A H -0.0632 0.0140 0.2066 0.038 Uiso 1 1 calc R
C20 C -0.06533(13) 0.10417(13) 0.25129(13) 0.0318(5) Uani 1 1 d .
H20A H -0.1013 0.1215 0.2269 0.038 Uiso 1 1 calc R
C21 C -0.03588(13) 0.14216(12) 0.29786(12) 0.0279(5) Uani 1 1 d .
H21A H -0.0516 0.1855 0.3057 0.033 Uiso 1 1 calc R
C22 C 0.01777(11) 0.11695(11) 0.33413(10) 0.0199(4) Uani 1 1 d .
B1 B 0.28458(12) 0.01752(11) 0.62753(11) 0.0167(4) Uani 1 1 d .
F1 F 0.42334(7) 0.04270(7) 0.64641(6) 0.0248(3) Uani 1 1 d .
F2 F 0.51502(7) 0.07361(7) 0.55906(7) 0.0297(3) Uani 1 1 d .
F3 F 0.48343(7) 0.07650(7) 0.43102(7) 0.0324(3) Uani 1 1 d .
F4 F 0.35759(7) 0.04728(8) 0.39354(6) 0.0314(3) Uani 1 1 d .
F5 F 0.26440(6) 0.02035(7) 0.47855(6) 0.0253(3) Uani 1 1 d .
F6 F 0.38840(7) -0.09221(6) 0.60894(6) 0.0258(3) Uani 1 1 d .
F7 F 0.40565(7) -0.19442(7) 0.68580(7) 0.0323(3) Uani 1 1 d .
F8 F 0.33067(8) -0.20895(7) 0.79452(7) 0.0319(3) Uani 1 1 d .
F9 F 0.23837(7) -0.11661(7) 0.82462(6) 0.0292(3) Uani 1 1 d .
F10 F 0.21876(7) -0.01296(6) 0.74725(6) 0.0241(3) Uani 1 1 d .
F11 F 0.25505(7) -0.09684(6) 0.55318(6) 0.0245(3) Uani 1 1 d .
F12 F 0.13902(8) -0.13529(7) 0.50426(7) 0.0328(3) Uani 1 1 d .
F13 F 0.02708(7) -0.06290(7) 0.52483(7) 0.0308(3) Uani 1 1 d .
F14 F 0.03528(6) 0.05084(7) 0.59584(7) 0.0259(3) Uani 1 1 d .
F15 F 0.14786(6) 0.08782(6) 0.64744(6) 0.0229(3) Uani 1 1 d .
F16 F 0.24215(7) 0.14118(7) 0.57160(6) 0.0260(3) Uani 1 1 d .
F17 F 0.25479(8) 0.26191(7) 0.61941(8) 0.0375(4) Uani 1 1 d .
F18 F 0.31356(8) 0.28083(7) 0.73694(8) 0.0394(4) Uani 1 1 d .
F19 F 0.35398(9) 0.17456(8) 0.80618(8) 0.0408(4) Uani 1 1 d .
F20 F 0.33936(7) 0.05468(6) 0.76156(6) 0.0274(3) Uani 1 1 d .
C101 C 0.33863(11) 0.02856(10) 0.56825(10) 0.0176(4) Uani 1 1 d .
C102 C 0.40422(11) 0.04355(10) 0.58374(10) 0.0194(4) Uani 1 1 d .
C103 C 0.45294(11) 0.05945(10) 0.53979(12) 0.0217(4) Uani 1 1 d .
C104 C 0.43750(12) 0.06047(10) 0.47516(12) 0.0232(5) Uani 1 1 d .
C105 C 0.37380(12) 0.04581(11) 0.45640(11) 0.0227(5) Uani 1 1 d .
C106 C 0.32624(11) 0.03107(10) 0.50233(11) 0.0199(4) Uani 1 1 d .
C107 C 0.30396(10) -0.04509(10) 0.67500(10) 0.0172(4) Uani 1 1 d .
C108 C 0.35037(11) -0.09369(10) 0.66244(10) 0.0192(4) Uani 1 1 d .
C109 C 0.36049(11) -0.14821(10) 0.70169(11) 0.0221(4) Uani 1 1 d .
C110 C 0.32310(12) -0.15582(10) 0.75641(11) 0.0221(4) Uani 1 1 d .
C111 C 0.27567(11) -0.10908(11) 0.77142(10) 0.0207(4) Uani 1 1 d .
C112 C 0.26714(11) -0.05634(10) 0.73056(10) 0.0192(4) Uani 1 1 d .
C113 C 0.20928(11) -0.00130(10) 0.60132(10) 0.0173(4) Uani 1 1 d .
C114 C 0.20107(11) -0.05903(10) 0.56572(10) 0.0200(4) Uani 1 1 d .
C115 C 0.14190(12) -0.08002(11) 0.54008(11) 0.0234(5) Uani 1 1 d .
C116 C 0.08494(11) -0.04357(11) 0.54981(11) 0.0224(5) Uani 1 1 d .
C117 C 0.08945(11) 0.01328(11) 0.58584(10) 0.0198(4) Uani 1 1 d .
C118 C 0.15022(11) 0.03221(10) 0.61109(10) 0.0192(4) Uani 1 1 d .
C119 C 0.28758(10) 0.09002(10) 0.66404(10) 0.0179(4) Uani 1 1 d .
C120 C 0.26832(11) 0.14672(11) 0.63152(11) 0.0208(4) Uani 1 1 d .
C121 C 0.27489(12) 0.20993(11) 0.65460(12) 0.0252(5) Uani 1 1 d .
C122 C 0.30412(12) 0.21986(11) 0.71374(13) 0.0271(5) Uani 1 1 d .
C123 C 0.32467(12) 0.16615(11) 0.74836(12) 0.0265(5) Uani 1 1 d .
C124 C 0.31619(11) 0.10358(11) 0.72343(11) 0.0204(4) Uani 1 1 d .

loop_
_atom_site_aniso_label
_atom_site_aniso_U_11
_atom_site_aniso_U_22
_atom_site_aniso_U_33
_atom_site_aniso_U_23
_atom_site_aniso_U_13
_atom_site_aniso_U_12
Cu1 0.02840(15) 0.02052(13) 0.02193(13) 0.00029(10) -0.00673(12) -0.00081(11)
N1 0.0292(11) 0.0180(9) 0.0278(10) 0.0018(7) -0.0048(8) -0.0060(8)
N2 0.0284(11) 0.0225(9) 0.0209(9) 0.0004(7) -0.0032(8) -0.0057(8)
N3 0.0317(11) 0.0179(9) 0.0196(9) -0.0016(7) -0.0009(8) 0.0022(8)
N4 0.0204(9) 0.0190(9) 0.0232(9) 0.0004(7) -0.0041(8) -0.0030(7)
C1 0.0336(14) 0.0180(10) 0.0341(13) 0.0038(9) -0.0011(11) -0.0024(9)
C2 0.0349(15) 0.0214(11) 0.0466(15) 0.0061(11) 0.0069(12) -0.0030(10)
C3 0.0479(17) 0.0254(12) 0.0390(14) 0.0081(11) 0.0158(13) -0.0024(11)
C4 0.0461(16) 0.0288(13) 0.0260(12) 0.0069(10) 0.0029(11) -0.0074(11)
C5 0.0309(12) 0.0191(10) 0.0265(11) 0.0054(9) -0.0012(10) -0.0092(9)
C6 0.0320(13) 0.0276(12) 0.0243(11) 0.0057(9) -0.0052(10) -0.0062(10)
C7 0.0374(14) 0.0260(12) 0.0212(11) 0.0008(9) -0.0052(10) -0.0129(10)
C8 0.0324(13) 0.0214(11) 0.0183(10) -0.0020(8) -0.0001(9) -0.0025(9)
C9 0.0362(14) 0.0311(13) 0.0256(12) -0.0030(10) 0.0005(11) -0.0109(11)
C10 0.0468(17) 0.0314(13) 0.0299(13) -0.0015(10) 0.0092(12) -0.0122(12)
C11 0.0490(17) 0.0289(13) 0.0230(11) 0.0049(10) 0.0058(11) -0.0017(11)
C12 0.0390(14) 0.0243(11) 0.0213(11) 0.0011(9) -0.0021(10) 0.0049(10)
C13 0.0233(12) 0.0277(12) 0.0309(12) 0.0031(10) -0.0100(10) -0.0023(9)
C14 0.0162(10) 0.0256(11) 0.0233(11) 0.0030(9) -0.0013(9) -0.0020(8)
C15 0.0173(11) 0.0274(11) 0.0238(11) 0.0032(9) 0.0009(9) 0.0035(9)
C16 0.0235(12) 0.0255(11) 0.0254(11) 0.0000(9) 0.0059(9) 0.0044(9)
C17 0.0184(11) 0.0243(11) 0.0211(10) -0.0007(8) 0.0052(8) 0.0001(9)
C18 0.0309(13) 0.0257(11) 0.0255(11) -0.0073(9) 0.0021(10) 0.0012(10)
C19 0.0356(14) 0.0343(13) 0.0245(12) -0.0085(10) -0.0036(10) -0.0020(11)
C20 0.0304(14) 0.0348(13) 0.0302(12) -0.0024(10) -0.0110(11) 0.0022(11)
C21 0.0282(13) 0.0260(12) 0.0294(12) -0.0023(10) -0.0086(10) 0.0033(9)
C22 0.0195(11) 0.0227(10) 0.0175(10) 0.0004(8) -0.0003(8) -0.0029(8)
B1 0.0166(11) 0.0149(10) 0.0188(11) -0.0008(8) -0.0014(9) 0.0001(8)
F1 0.0201(7) 0.0292(7) 0.0250(7) -0.0041(5) -0.0056(5) 0.0003(5)
F2 0.0159(7) 0.0261(7) 0.0470(9) -0.0042(6) 0.0005(6) -0.0033(5)
F3 0.0236(7) 0.0328(8) 0.0407(8) 0.0104(6) 0.0121(6) 0.0008(6)
F4 0.0315(8) 0.0419(8) 0.0207(6) 0.0079(6) 0.0032(6) 0.0043(6)
F5 0.0183(7) 0.0368(7) 0.0208(6) 0.0024(6) -0.0037(5) -0.0017(5)
F6 0.0250(7) 0.0226(6) 0.0298(7) -0.0021(5) 0.0104(6) 0.0045(5)
F7 0.0305(8) 0.0222(7) 0.0443(9) 0.0010(6) 0.0051(7) 0.0115(6)
F8 0.0393(9) 0.0217(7) 0.0348(8) 0.0088(6) -0.0030(7) 0.0033(6)
F9 0.0361(8) 0.0290(7) 0.0226(6) 0.0026(5) 0.0082(6) -0.0001(6)
F10 0.0249(7) 0.0228(6) 0.0247(6) -0.0025(5) 0.0061(5) 0.0068(5)
F11 0.0243(7) 0.0218(6) 0.0273(7) -0.0083(5) 0.0009(6) 0.0017(5)
F12 0.0380(9) 0.0245(7) 0.0359(8) -0.0108(6) -0.0037(7) -0.0092(6)
F13 0.0242(7) 0.0342(8) 0.0340(8) 0.0028(6) -0.0106(6) -0.0110(6)
F14 0.0164(6) 0.0299(7) 0.0312(7) 0.0042(6) -0.0017(5) 0.0015(5)
F15 0.0194(7) 0.0231(6) 0.0261(7) -0.0070(5) -0.0012(5) 0.0027(5)
F16 0.0280(7) 0.0249(7) 0.0250(6) 0.0040(5) -0.0064(6) 0.0014(5)
F17 0.0402(9) 0.0188(7) 0.0536(10) 0.0057(6) -0.0026(8) 0.0073(6)
F18 0.0384(9) 0.0175(7) 0.0624(11) -0.0164(7) -0.0029(8) 0.0004(6)
F19 0.0474(10) 0.0367(8) 0.0383(8) -0.0202(7) -0.0171(8) 0.0032(7)
F20 0.0341(8) 0.0233(7) 0.0247(7) -0.0023(5) -0.0117(6) 0.0057(6)
C101 0.0179(10) 0.0142(9) 0.0207(10) 0.0002(8) 0.0009(8) -0.0002(8)
C102 0.0202(11) 0.0161(9) 0.0218(10) -0.0025(8) -0.0015(8) 0.0021(8)
C103 0.0139(10) 0.0142(9) 0.0370(12) -0.0011(8) -0.0002(9) -0.0002(8)
C104 0.0209(11) 0.0164(10) 0.0323(12) 0.0066(9) 0.0095(9) 0.0036(8)
C105 0.0261(12) 0.0206(10) 0.0212(10) 0.0058(8) 0.0029(9) 0.0039(9)
C106 0.0182(10) 0.0169(10) 0.0247(11) 0.0012(8) -0.0011(9) -0.0003(8)
C107 0.0161(10) 0.0161(9) 0.0193(10) -0.0037(8) -0.0030(8) -0.0011(8)
C108 0.0172(10) 0.0186(10) 0.0218(10) -0.0042(8) 0.0019(8) -0.0007(8)
C109 0.0199(11) 0.0153(9) 0.0310(12) -0.0023(8) -0.0001(9) 0.0039(8)
C110 0.0236(11) 0.0172(10) 0.0254(11) 0.0024(8) -0.0049(9) 0.0012(8)
C111 0.0225(11) 0.0217(10) 0.0180(10) -0.0002(8) 0.0021(8) -0.0025(8)
C112 0.0182(11) 0.0174(10) 0.0220(10) -0.0056(8) -0.0003(8) 0.0026(8)
C113 0.0152(10) 0.0192(10) 0.0176(10) -0.0002(8) 0.0000(8) -0.0025(8)
C114 0.0187(11) 0.0200(10) 0.0213(10) -0.0010(8) 0.0029(8) -0.0009(8)
C115 0.0303(13) 0.0205(10) 0.0194(10) -0.0025(8) -0.0013(9) -0.0081(9)
C116 0.0212(11) 0.0258(11) 0.0202(10) 0.0038(8) -0.0047(9) -0.0092(9)
C117 0.0162(10) 0.0219(10) 0.0214(10) 0.0045(8) 0.0003(8) -0.0007(8)
C118 0.0201(11) 0.0198(10) 0.0177(9) 0.0001(8) -0.0001(8) -0.0019(8)
C119 0.0141(10) 0.0176(9) 0.0221(10) -0.0035(8) -0.0017(8) -0.0008(8)
C120 0.0187(11) 0.0215(10) 0.0223(10) -0.0009(8) -0.0026(9) 0.0007(8)
C121 0.0229(12) 0.0160(10) 0.0368(13) 0.0012(9) 0.0002(10) 0.0040(8)
C122 0.0229(12) 0.0178(10) 0.0407(14) -0.0090(9) 0.0013(10) -0.0012(9)
C123 0.0261(12) 0.0244(11) 0.0291(12) -0.0101(9) -0.0056(10) 0.0011(9)
C124 0.0176(11) 0.0201(10) 0.0236(10) -0.0026(8) -0.0032(9) 0.0033(8)

loop_
_atom_type_symbol
_atom_type_description
_atom_type_scat_dispersion_real
_atom_type_scat_dispersion_imag
_atom_type_scat_source
C C 0.0033 0.0016 'International Tables Vol C Tables 4.2.6.8 and 6.1.1.4'
H H 0.0000 0.0000 'International Tables Vol C Tables 4.2.6.8 and 6.1.1.4'
B B 0.0013 0.0007 'International Tables Vol C Tables 4.2.6.8 and 6.1.1.4'
N N 0.0061 0.0033 'International Tables Vol C Tables 4.2.6.8 and 6.1.1.4'
F F 0.0171 0.0103 'International Tables Vol C Tables 4.2.6.8 and 6.1.1.4'
Cu Cu 0.3201 1.2651 'International Tables Vol C Tables 4.2.6.8 and 6.1.1.4'

loop_
_exptl_crystal_face_index_h
_exptl_crystal_face_index_k
_exptl_crystal_face_index_l
_exptl_crystal_face_perp_dist
2.00 -1.00 29.00 0.1208
-13.00 23.00 -10.00 0.2364
-8.00 -25.00 -11.00 0.3640
24.00 7.00 -13.00 0.1946
17.00 -4.00 -23.00 0.1404
13.00 18.00 18.00 0.2796
8.00 -27.00 -1.00 0.3791
-23.00 16.00 2.00 0.2246
4.00 -1.00 -29.00 0.0892
-4.00 1.00 -29.00 0.0773
17.00 1.00 -24.00 0.1440
-12.00 2.00 -26.00 0.1050
-17.00 -21.00 -10.00 0.3523
-7.00 0.00 28.00 0.0896
6.00 27.00 7.00 0.3282
-14.00 0.00 26.00 0.0942
-11.00 -22.00 14.00 0.3385
-23.00 2.00 -17.00 0.1495
27.00 -7.00 1.00 0.1760

loop_
_geom_angle_atom_site_label_1
_geom_angle_atom_site_label_2
_geom_angle_atom_site_label_3
_geom_angle
N1 Cu1 N3 123.63(8)
N1 Cu1 N4 119.95(8)
N3 Cu1 N4 111.70(8)
N1 Cu1 N2 83.11(8)
N3 Cu1 N2 82.57(8)
N4 Cu1 N2 82.58(7)
C1 N1 C5 117.6(2)
C1 N1 Cu1 127.90(17)
C5 N1 Cu1 114.41(17)
C13 N2 C6 114.46(19)
C13 N2 C7 114.6(2)
C6 N2 C7 114.56(19)
C13 N2 Cu1 104.63(13)
C6 N2 Cu1 104.09(14)
C7 N2 Cu1 102.46(14)
C12 N3 C8 117.6(2)
C12 N3 Cu1 128.62(17)
C8 N3 Cu1 113.41(15)
C14 N4 C22 118.57(19)
C14 N4 Cu1 114.54(15)
C22 N4 Cu1 126.79(15)
N1 C1 C2 123.3(2)
N1 C1 H1A 118.3
C2 C1 H1A 118.3
C1 C2 C3 118.7(3)
C1 C2 H2A 120.6
C3 C2 H2A 120.6
C2 C3 C4 118.8(3)
C2 C3 H3A 120.6
C4 C3 H3A 120.6
C5 C4 C3 119.5(3)
C5 C4 H4A 120.3
C3 C4 H4A 120.3
N1 C5 C4 122.1(2)
N1 C5 C6 117.0(2)
C4 C5 C6 120.8(2)
N2 C6 C5 112.45(19)
N2 C6 H6A 109.1
C5 C6 H6A 109.1
N2 C6 H6B 109.1
C5 C6 H6B 109.1
H6A C6 H6B 107.8
N2 C7 C8 110.98(18)
N2 C7 H7A 109.4
C8 C7 H7A 109.4
N2 C7 H7B 109.4
C8 C7 H7B 109.4
H7A C7 H7B 108.0
N3 C8 C9 122.2(2)
N3 C8 C7 116.7(2)
C9 C8 C7 121.1(2)
C8 C9 C10 119.2(2)
C8 C9 H9A 120.4
C10 C9 H9A 120.4
C11 C10 C9 119.0(2)
C11 C10 H10A 120.5
C9 C10 H10A 120.5
C10 C11 C12 118.9(2)
C10 C11 H11A 120.6
C12 C11 H11A 120.6
N3 C12 C11 123.2(2)
N3 C12 H12A 118.4
C11 C12 H12A 118.4
N2 C13 C14 112.57(19)
N2 C13 H13A 109.1
C14 C13 H13A 109.1
N2 C13 H13B 109.1
C14 C13 H13B 109.1
H13A C13 H13B 107.8
N4 C14 C15 123.0(2)
N4 C14 C13 117.9(2)
C15 C14 C13 119.1(2)
C16 C15 C14 119.4(2)
C16 C15 H15A 120.3
C14 C15 H15A 120.3
C15 C16 C17 119.6(2)
C15 C16 H16A 120.2
C17 C16 H16A 120.2
C16 C17 C18 123.5(2)
C16 C17 C22 117.8(2)
C18 C17 C22 118.8(2)
C19 C18 C17 120.7(2)
C19 C18 H18A 119.6
C17 C18 H18A 119.6
C18 C19 C20 120.3(2)
C18 C19 H19A 119.8
C20 C19 H19A 119.8
C21 C20 C19 120.6(2)
C21 C20 H20A 119.7
C19 C20 H20A 119.7
C20 C21 C22 120.1(2)
C20 C21 H21A 119.9
C22 C21 H21A 119.9
N4 C22 C21 118.9(2)
N4 C22 C17 121.6(2)
C21 C22 C17 119.5(2)
C113 B1 C107 103.52(16)
C113 B1 C101 112.88(17)
C107 B1 C101 112.99(17)
C113 B1 C119 112.88(17)
C107 B1 C119 113.73(17)
C101 B1 C119 101.23(16)
C106 C101 C102 112.9(2)
C106 C101 B1 128.08(19)
C102 C101 B1 118.75(18)
F1 C102 C103 115.8(2)
F1 C102 C101 119.18(19)
C103 C102 C101 125.0(2)
F2 C103 C104 119.8(2)
F2 C103 C102 121.0(2)
C104 C103 C102 119.2(2)
F3 C104 C105 120.2(2)
F3 C104 C103 120.8(2)
C105 C104 C103 118.9(2)
F4 C105 C104 119.8(2)
F4 C105 C106 120.3(2)
C104 C105 C106 119.9(2)
F5 C106 C105 114.79(19)
F5 C106 C101 121.07(19)
C105 C106 C101 124.1(2)
C108 C107 C112 113.51(19)
C108 C107 B1 126.54(19)
C112 C107 B1 119.61(18)
F6 C108 C107 121.48(19)
F6 C108 C109 114.62(19)
C107 C108 C109 123.9(2)
F7 C109 C110 119.6(2)
F7 C109 C108 120.7(2)
C110 C109 C108 119.6(2)
F8 C110 C109 121.0(2)
F8 C110 C111 119.8(2)
C109 C110 C111 119.2(2)
F9 C111 C112 121.6(2)
F9 C111 C110 119.53(19)
C112 C111 C110 118.8(2)
F10 C112 C111 115.94(19)
F10 C112 C107 119.16(19)
C111 C112 C107 124.9(2)
C118 C113 C114 112.88(19)
C118 C113 B1 128.65(18)
C114 C113 B1 118.45(19)
F11 C114 C115 116.43(19)
F11 C114 C113 118.86(19)
C115 C114 C113 124.7(2)
F12 C115 C114 120.7(2)
F12 C115 C116 119.5(2)
C114 C115 C116 119.9(2)
F13 C116 C117 121.0(2)
F13 C116 C115 120.7(2)
C117 C116 C115 118.3(2)
F14 C117 C116 120.3(2)
F14 C117 C118 119.96(19)
C116 C117 C118 119.7(2)
F15 C118 C113 121.32(19)
F15 C118 C117 114.19(19)
C113 C118 C117 124.5(2)
C124 C119 C120 112.47(19)
C124 C119 B1 126.68(19)
C120 C119 B1 120.29(18)
F16 C120 C121 115.72(19)
F16 C120 C119 119.01(19)
C121 C120 C119 125.3(2)
F17 C121 C122 119.8(2)
F17 C121 C120 120.9(2)
C122 C121 C120 119.2(2)
F18 C122 C123 120.3(2)
F18 C122 C121 121.0(2)
C123 C122 C121 118.7(2)
F19 C123 C122 119.8(2)
F19 C123 C124 120.2(2)
C122 C123 C124 119.9(2)
F20 C124 C123 114.44(19)
F20 C124 C119 121.09(19)
C123 C124 C119 124.5(2)

loop_
_geom_bond_atom_site_label_1
_geom_bond_atom_site_label_2
_geom_bond_distance
Cu1 N1 1.988(2)
Cu1 N3 2.006(2)
Cu1 N4 2.0122(19)
Cu1 N2 2.185(2)
N1 C1 1.346(3)
N1 C5 1.350(3)
N2 C13 1.461(3)
N2 C6 1.461(3)
N2 C7 1.466(3)
N3 C12 1.346(3)
N3 C8 1.348(3)
N4 C14 1.322(3)
N4 C22 1.382(3)
C1 C2 1.377(4)
C1 H1A 0.9500
C2 C3 1.378(4)
C2 H2A 0.9500
C3 C4 1.385(4)
C3 H3A 0.9500
C4 C5 1.380(4)
C4 H4A 0.9500
C5 C6 1.520(4)
C6 H6A 0.9900
C6 H6B 0.9900
C7 C8 1.519(3)
C7 H7A 0.9900
C7 H7B 0.9900
C8 C9 1.382(3)
C9 C10 1.385(4)
C9 H9A 0.9500
C10 C11 1.373(4)
C10 H10A 0.9500
C11 C12 1.376(4)
C11 H11A 0.9500
C12 H12A 0.9500
C13 C14 1.524(3)
C13 H13A 0.9900
C13 H13B 0.9900
C14 C15 1.407(3)
C15 C16 1.368(3)
C15 H15A 0.9500
C16 C17 1.413(3)
C16 H16A 0.9500
C17 C18 1.416(3)
C17 C22 1.417(3)
C18 C19 1.364(4)
C18 H18A 0.9500
C19 C20 1.408(4)
C19 H19A 0.9500
C20 C21 1.371(3)
C20 H20A 0.9500
C21 C22 1.412(3)
C21 H21A 0.9500
B1 C113 1.655(3)
B1 C107 1.655(3)
B1 C101 1.657(3)
B1 C119 1.657(3)
F1 C102 1.356(2)
F2 C103 1.343(3)
F3 C104 1.341(3)
F4 C105 1.344(3)
F5 C106 1.357(3)
F6 C108 1.348(2)
F7 C109 1.348(2)
F8 C110 1.346(2)
F9 C111 1.343(2)
F10 C112 1.358(2)
F11 C114 1.356(3)
F12 C115 1.348(3)
F13 C116 1.334(3)
F14 C117 1.347(3)
F15 C118 1.359(2)
F16 C120 1.354(3)
F17 C121 1.346(3)
F18 C122 1.342(3)
F19 C123 1.347(3)
F20 C124 1.353(2)
C101 C106 1.391(3)
C101 C102 1.392(3)
C102 C103 1.377(3)
C103 C104 1.376(3)
C104 C105 1.372(3)
C105 C106 1.383(3)
C107 C108 1.384(3)
C107 C112 1.389(3)
C108 C109 1.389(3)
C109 C110 1.371(3)
C110 C111 1.382(3)
C111 C112 1.377(3)
C113 C118 1.385(3)
C113 C114 1.396(3)
C114 C115 1.372(3)
C115 C116 1.380(3)
C116 C117 1.379(3)
C117 C118 1.385(3)
C119 C124 1.387(3)
C119 C120 1.390(3)
C120 C121 1.377(3)
C121 C122 1.375(4)
C122 C123 1.370(3)
C123 C124 1.383(3)

loop_
_geom_torsion_atom_site_label_1
_geom_torsion_atom_site_label_2
_geom_torsion_atom_site_label_3
_geom_torsion_atom_site_label_4
_geom_torsion
N3 Cu1 N1 C1 92.3(2)
N4 Cu1 N1 C1 -114.11(19)
N2 Cu1 N1 C1 168.6(2)
N3 Cu1 N1 C5 -83.41(17)
N4 Cu1 N1 C5 70.21(17)
N2 Cu1 N1 C5 -7.10(15)
N1 Cu1 N2 C13 141.85(15)
N3 Cu1 N2 C13 -92.82(15)
N4 Cu1 N2 C13 20.32(14)
N1 Cu1 N2 C6 21.40(14)
N3 Cu1 N2 C6 146.73(15)
N4 Cu1 N2 C6 -100.12(15)
N1 Cu1 N2 C7 -98.22(15)
N3 Cu1 N2 C7 27.11(15)
N4 Cu1 N2 C7 140.25(16)
N1 Cu1 N3 C12 -121.1(2)
N4 Cu1 N3 C12 83.4(2)
N2 Cu1 N3 C12 162.3(2)
N1 Cu1 N3 C8 66.59(18)
N4 Cu1 N3 C8 -88.93(17)
N2 Cu1 N3 C8 -10.00(16)
N1 Cu1 N4 C14 -84.77(17)
N3 Cu1 N4 C14 71.76(17)
N2 Cu1 N4 C14 -7.16(16)
N1 Cu1 N4 C22 91.61(19)
N3 Cu1 N4 C22 -111.85(18)
N2 Cu1 N4 C22 169.22(19)
C5 N1 C1 C2 0.1(3)
Cu1 N1 C1 C2 -175.49(18)
N1 C1 C2 C3 1.1(4)
C1 C2 C3 C4 -0.6(4)
C2 C3 C4 C5 -1.0(4)
C1 N1 C5 C4 -1.8(3)
Cu1 N1 C5 C4 174.35(18)
C1 N1 C5 C6 174.5(2)
Cu1 N1 C5 C6 -9.4(2)
C3 C4 C5 N1 2.3(4)
C3 C4 C5 C6 -173.8(2)
C13 N2 C6 C5 -144.8(2)
C7 N2 C6 C5 79.9(3)
Cu1 N2 C6 C5 -31.2(2)
N1 C5 C6 N2 29.6(3)
C4 C5 C6 N2 -154.1(2)
C13 N2 C7 C8 74.1(3)
C6 N2 C7 C8 -150.7(2)
Cu1 N2 C7 C8 -38.6(2)
C12 N3 C8 C9 -0.4(3)
Cu1 N3 C8 C9 172.8(2)
C12 N3 C8 C7 176.6(2)
Cu1 N3 C8 C7 -10.2(3)
N2 C7 C8 N3 35.8(3)
N2 C7 C8 C9 -147.2(2)
N3 C8 C9 C10 1.1(4)
C7 C8 C9 C10 -175.8(2)
C8 C9 C10 C11 -1.1(4)
C9 C10 C11 C12 0.5(4)
C8 N3 C12 C11 -0.2(4)
Cu1 N3 C12 C11 -172.24(19)
C10 C11 C12 N3 0.1(4)
C6 N2 C13 C14 84.0(2)
C7 N2 C13 C14 -140.7(2)
Cu1 N2 C13 C14 -29.3(2)
C22 N4 C14 C15 -2.4(3)
Cu1 N4 C14 C15 174.29(17)
C22 N4 C14 C13 175.1(2)
Cu1 N4 C14 C13 -8.2(3)
N2 C13 C14 N4 27.4(3)
N2 C13 C14 C15 -155.0(2)
N4 C14 C15 C16 1.9(3)
C13 C14 C15 C16 -175.6(2)
C14 C15 C16 C17 0.8(3)
C15 C16 C17 C18 178.1(2)
C15 C16 C17 C22 -2.6(3)
C16 C17 C18 C19 178.5(2)
C22 C17 C18 C19 -0.8(4)
C17 C18 C19 C20 -0.5(4)
C18 C19 C20 C21 0.7(4)
C19 C20 C21 C22 0.3(4)
C14 N4 C22 C21 -179.9(2)
Cu1 N4 C22 C21 3.8(3)
C14 N4 C22 C17 0.4(3)
Cu1 N4 C22 C17 -175.89(16)
C20 C21 C22 N4 178.8(2)
C20 C21 C22 C17 -1.5(4)
C16 C17 C22 N4 2.1(3)
C18 C17 C22 N4 -178.6(2)
C16 C17 C22 C21 -177.6(2)
C18 C17 C22 C21 1.7(3)
C113 B1 C101 C106 7.8(3)
C107 B1 C101 C106 124.9(2)
C119 B1 C101 C106 -113.1(2)
C113 B1 C101 C102 -178.91(18)
C107 B1 C101 C102 -61.9(2)
C119 B1 C101 C102 60.1(2)
C106 C101 C102 F1 -179.72(18)
B1 C101 C102 F1 6.0(3)
C106 C101 C102 C103 0.1(3)
B1 C101 C102 C103 -174.18(19)
F1 C102 C103 F2 -0.6(3)
C101 C102 C103 F2 179.63(19)
F1 C102 C103 C104 179.15(18)
C101 C102 C103 C104 -0.6(3)
F2 C103 C104 F3 -1.1(3)
C102 C103 C104 F3 179.19(19)
F2 C103 C104 C105 179.96(19)
C102 C103 C104 C105 0.2(3)
F3 C104 C105 F4 0.3(3)
C103 C104 C105 F4 179.24(19)
F3 C104 C105 C106 -178.25(19)
C103 C104 C105 C106 0.7(3)
F4 C105 C106 F5 -1.4(3)
C104 C105 C106 F5 177.11(19)
F4 C105 C106 C101 -179.9(2)
C104 C105 C106 C101 -1.4(3)
C102 C101 C106 F5 -177.45(18)
B1 C101 C106 F5 -3.8(3)
C102 C101 C106 C105 0.9(3)
B1 C101 C106 C105 174.5(2)
C113 B1 C107 C108 108.8(2)
C101 B1 C107 C108 -13.6(3)
C119 B1 C107 C108 -128.3(2)
C113 B1 C107 C112 -64.1(2)
C101 B1 C107 C112 173.49(18)
C119 B1 C107 C112 58.8(3)
C112 C107 C108 F6 177.01(18)
B1 C107 C108 F6 3.7(3)
C112 C107 C108 C109 -1.0(3)
B1 C107 C108 C109 -174.3(2)
F6 C108 C109 F7 0.5(3)
C107 C108 C109 F7 178.6(2)
F6 C108 C109 C110 -178.1(2)
C107 C108 C109 C110 0.1(3)
F7 C109 C110 F8 -0.2(3)
C108 C109 C110 F8 178.4(2)
F7 C109 C110 C111 -178.3(2)
C108 C109 C110 C111 0.3(3)
F8 C110 C111 F9 1.2(3)
C109 C110 C111 F9 179.3(2)
F8 C110 C111 C112 -177.7(2)
C109 C110 C111 C112 0.4(3)
F9 C111 C112 F10 -0.3(3)
C110 C111 C112 F10 178.58(19)
F9 C111 C112 C107 179.6(2)
C110 C111 C112 C107 -1.5(3)
C108 C107 C112 F10 -178.35(18)
B1 C107 C112 F10 -4.6(3)
C108 C107 C112 C111 1.7(3)
B1 C107 C112 C111 175.5(2)
C107 B1 C113 C118 117.2(2)
C101 B1 C113 C118 -120.3(2)
C119 B1 C113 C118 -6.2(3)
C107 B1 C113 C114 -61.0(2)
C101 B1 C113 C114 61.5(2)
C119 B1 C113 C114 175.58(18)
C118 C113 C114 F11 -179.45(18)
B1 C113 C114 F11 -1.0(3)
C118 C113 C114 C115 2.8(3)
B1 C113 C114 C115 -178.8(2)
F11 C114 C115 F12 -0.3(3)
C113 C114 C115 F12 177.5(2)
F11 C114 C115 C116 -178.91(19)
C113 C114 C115 C116 -1.1(4)
F12 C115 C116 F13 0.8(3)
C114 C115 C116 F13 179.5(2)
F12 C115 C116 C117 -179.05(19)
C114 C115 C116 C117 -0.4(3)
F13 C116 C117 F14 -0.8(3)
C115 C116 C117 F14 179.12(19)
F13 C116 C117 C118 -179.88(19)
C115 C116 C117 C118 0.0(3)
C114 C113 C118 F15 176.70(18)
B1 C113 C118 F15 -1.6(3)
C114 C113 C118 C117 -3.2(3)
B1 C113 C118 C117 178.5(2)
F14 C117 C118 F15 2.9(3)
C116 C117 C118 F15 -177.92(19)
F14 C117 C118 C113 -177.11(19)
C116 C117 C118 C113 2.0(3)
C113 B1 C119 C124 131.1(2)
C107 B1 C119 C124 13.5(3)
C101 B1 C119 C124 -108.0(2)
C113 B1 C119 C120 -58.2(3)
C107 B1 C119 C120 -175.73(19)
C101 B1 C119 C120 62.8(2)
C124 C119 C120 F16 177.23(19)
B1 C119 C120 F16 5.2(3)
C124 C119 C120 C121 -1.2(3)
B1 C119 C120 C121 -173.2(2)
F16 C120 C121 F17 1.4(3)
C119 C120 C121 F17 179.9(2)
F16 C120 C121 C122 -176.8(2)
C119 C120 C121 C122 1.7(4)
F17 C121 C122 F18 -0.6(4)
C120 C121 C122 F18 177.6(2)
F17 C121 C122 C123 -179.4(2)
C120 C121 C122 C123 -1.2(4)
F18 C122 C123 F19 0.6(4)
C121 C122 C123 F19 179.4(2)
F18 C122 C123 C124 -178.5(2)
C121 C122 C123 C124 0.4(4)
F19 C123 C124 F20 0.0(3)
C122 C123 C124 F20 179.0(2)
F19 C123 C124 C119 -179.0(2)
C122 C123 C124 C119 0.0(4)
C120 C119 C124 F20 -178.6(2)
B1 C119 C124 F20 -7.2(3)
C120 C119 C124 C123 0.3(3)
B1 C119 C124 C123 171.7(2)

loop_
_diffrn_scan_number
_diffrn_scan_type
_diffrn_scan_start
_diffrn_scan_end
_diffrn_scan_width
_diffrn_scan_exptime
_diffrn_scan_omega
_diffrn_scan_theta
_diffrn_scan_kappa
_diffrn_scan_phi
_diffrn_scan_omega1
_diffrn_scan_theta1
_diffrn_scan_frames
1 omega 42.00 87.00 1.00 50.00 - 24.43 -130.00 187.00 0.00 0.00 45
2 phi -32.00 32.00 1.00 50.00 40.00 24.43 0.00 - 0.00 0.00 64
3 omega -8.00 47.00 1.00 50.00 - 24.43 75.00 240.00 0.00 0.00 55
4 omega 45.00 94.00 1.00 50.00 - 24.43 61.00 4.00 0.00 0.00 49
5 omega 0.00 52.00 1.00 50.00 - 24.43 -45.00 240.00 0.00 0.00 52
6 omega 0.00 52.00 1.00 50.00 - 24.43 -45.00 0.00 0.00 0.00 52
7 omega -1.00 49.00 1.00 50.00 - 24.43 61.00 4.00 0.00 0.00 50
8 omega -5.00 44.00 1.00 50.00 - -25.05 61.00 133.00 0.00 0.00 49
9 phi -62.00 2.00 1.00 50.00 -40.00 -25.05 0.00 - 0.00 0.00 64
10 phi -62.00 2.00 1.00 50.00 40.00 24.43 0.00 - 0.00 0.00 64
11 phi -92.00 -28.00 1.00 50.00 40.00 24.43 0.00 - 0.00 0.00 64
12 phi 118.00 164.00 1.00 50.00 40.00 24.43 0.00 - 0.00 0.00 46
